data_7210220
loop_
_publ_author_name
'Xiong, Zhifang'
'Shi, Bingbing'
'Li, Li'
'Zhu, Yanyan'
'Li, Gang'

_publ_section_title
;
 Construction of transition-metal coordination polymers using
 multifunctional imidazole dicarboxylates as spacers
;
_journal_issue 24
_journal_name_full CrystEngComm
_journal_page_first 4885
_journal_paper_doi 10.1039/c3ce40511g
_journal_volume 15
_journal_year 2013
_chemical_formula_sum 'C25 H18 N4 O6 Zn'
_chemical_formula_weight 535.80
_chemical_name_systematic
;
?
;
_space_group_IT_number 14
_symmetry_cell_setting monoclinic
_symmetry_space_group_name_Hall '-P 2yn'
_symmetry_space_group_name_H-M 'P 1 21/n 1'
_atom_sites_solution_hydrogens geom
_atom_sites_solution_primary direct
_atom_sites_solution_secondary difmap
_audit_creation_method SHELXL-97
_cell_angle_alpha 90.00
_cell_angle_beta 117.449(2)
_cell_angle_gamma 90.00
_cell_formula_units_Z 4
_cell_length_a 11.949(2)
_cell_length_b 16.406(3)
_cell_length_c 12.630(2)
_cell_measurement_temperature 296(2)
_cell_volume 2197.2(6)
_computing_structure_refinement 'SHELXL-97 (Sheldrick, 1997)'
_computing_structure_solution 'SHELXS-97 (Sheldrick, 1990)'
_diffrn_ambient_temperature 296(2)
_diffrn_measured_fraction_theta_full 0.992
_diffrn_measured_fraction_theta_max 0.992
_diffrn_radiation_monochromator graphite
_diffrn_radiation_source 'fine-focus sealed tube'
_diffrn_radiation_type MoK\a
_diffrn_radiation_wavelength 0.71073
_diffrn_reflns_av_R_equivalents 0.0377
_diffrn_reflns_av_sigmaI/netI 0.0482
_diffrn_reflns_limit_h_max 15
_diffrn_reflns_limit_h_min -13
_diffrn_reflns_limit_k_max 21
_diffrn_reflns_limit_k_min -20
_diffrn_reflns_limit_l_max 16
_diffrn_reflns_limit_l_min -13
_diffrn_reflns_number 14658
_diffrn_reflns_theta_full 28.26
_diffrn_reflns_theta_max 28.26
_diffrn_reflns_theta_min 1.94
_exptl_absorpt_coefficient_mu 1.171
_exptl_absorpt_correction_T_max 0.8169
_exptl_absorpt_correction_T_min 0.7996
_exptl_absorpt_correction_type multi-scan
_exptl_crystal_density_diffrn 1.620
_exptl_crystal_density_method 'not measured'
_exptl_crystal_F_000 1096
_exptl_crystal_size_max 0.20
_exptl_crystal_size_mid 0.18
_exptl_crystal_size_min 0.18
_refine_diff_density_max 0.610
_refine_diff_density_min -1.307
_refine_diff_density_rms 0.081
_refine_ls_extinction_method none
_refine_ls_goodness_of_fit_ref 1.047
_refine_ls_hydrogen_treatment mixed
_refine_ls_matrix_type full
_refine_ls_number_parameters 331
_refine_ls_number_reflns 5387
_refine_ls_number_restraints 0
_refine_ls_restrained_S_all 1.047
_refine_ls_R_factor_all 0.0406
_refine_ls_R_factor_gt 0.0345
_refine_ls_shift/su_max 0.002
_refine_ls_shift/su_mean 0.000
_refine_ls_structure_factor_coef Fsqd
_refine_ls_weighting_details 'calc w=1/[\s^2^(Fo^2^)+(0.0436P)^2^+1.1555P] where P=(Fo^2^+2Fc^2^)/3'
_refine_ls_weighting_scheme calc
_refine_ls_wR_factor_gt 0.0897
_refine_ls_wR_factor_ref 0.0932
_reflns_number_gt 4724
_reflns_number_total 5387
_reflns_threshold_expression >2sigma(I)
_cod_data_source_file c3ce40511g.txt
_cod_data_source_block a5
_cod_depositor_comments
;
The following automatic conversions were performed:

'_symmetry_cell_setting' value 'Monoclinic' changed to 'monoclinic'
according to /home/saulius/struct/CIF-dictionaries/cif_core.dic
dictionary named 'cif_core.dic' version 2.4.2 from
2011-04-26.

'_exptl_absorpt_correction_type' value 'Multi-scan'
changed to 'multi-scan' according to
/home/saulius/struct/CIF-dictionaries/cif_core.dic dictionary named
'cif_core.dic' version 2.4.2 from 2011-04-26.

Automatic conversion script
Id: cif_fix_values 1891 2012-01-12 08:04:46Z andrius 
;
_cod_original_cell_volume 2197.3(7)
_cod_original_sg_symbol_H-M P2(1)/n
_cod_database_code 7210220

loop_
_symmetry_equiv_pos_as_xyz
'x, y, z'
'-x+1/2, y+1/2, -z+1/2'
'-x, -y, -z'
'x-1/2, -y-1/2, z-1/2'

loop_
_atom_site_label
_atom_site_type_symbol
_atom_site_fract_x
_atom_site_fract_y
_atom_site_fract_z
_atom_site_U_iso_or_equiv
_atom_site_adp_type
_atom_site_occupancy
_atom_site_symmetry_multiplicity
_atom_site_calc_flag
_atom_site_refinement_flags
Zn1 Zn 0.844737(14) 0.235971(10) 0.790134(13) 0.01180(4) Uani 1 1 d .
O5 O 0.82567(10) 0.12756(7) 0.87842(9) 0.0178(2) Uani 1 1 d .
O6 O 0.89993(10) 0.07265(6) 1.05990(9) 0.0180(2) Uani 1 1 d .
N3 N 0.66001(11) 0.22769(7) 0.64269(10) 0.0118(2) Uani 1 1 d .
N5 N 1.00308(11) 0.24861(7) 0.95818(10) 0.0120(2) Uani 1 1 d .
N2 N 0.87274(11) 0.33749(7) 0.69255(10) 0.0133(2) Uani 1 1 d .
C18 C 0.65913(13) 0.13333(8) 0.38414(12) 0.0128(3) Uani 1 1 d .
H18 H 0.6617 0.1835 0.3511 0.015 Uiso 1 1 calc R
C13 C 0.63644(13) 0.12988(8) 0.48305(11) 0.0120(3) Uani 1 1 d .
C14 C 0.63882(14) 0.05536(9) 0.53556(12) 0.0154(3) Uani 1 1 d .
H14 H 0.6302 0.0533 0.6050 0.018 Uiso 1 1 calc R
C6 C 0.94563(13) 0.22708(8) 0.61645(12) 0.0132(3) Uani 1 1 d .
C19 C 0.60158(12) 0.20382(8) 0.52747(11) 0.0112(3) Uani 1 1 d .
C20 C 0.90160(13) 0.12676(9) 0.98654(12) 0.0141(3) Uani 1 1 d .
N1 N 0.93314(11) 0.17840(7) 0.69699(10) 0.0144(3) Uani 1 1 d .
C16 C 0.66944(13) -0.01373(8) 0.38287(12) 0.0136(3) Uani 1 1 d .
C17 C 0.67789(13) 0.06231(9) 0.33501(11) 0.0132(3) Uani 1 1 d .
C4 C 0.91619(14) 0.36369(9) 0.52597(12) 0.0175(3) Uani 1 1 d .
C3 C 0.88040(15) 0.44568(10) 0.52558(14) 0.0212(3) Uani 1 1 d .
H3 H 0.8794 0.4816 0.4683 0.025 Uiso 1 1 calc R
C1 C 0.84439(13) 0.41580(9) 0.69199(13) 0.0161(3) Uani 1 1 d .
H1 H 0.8216 0.4343 0.7490 0.019 Uiso 1 1 calc R
C5 C 0.90975(13) 0.31168(9) 0.61167(11) 0.0131(3) Uani 1 1 d .
C21 C 0.99832(12) 0.19069(8) 1.03397(11) 0.0119(3) Uani 1 1 d .
C7 C 0.96821(14) 0.10085(9) 0.70412(13) 0.0193(3) Uani 1 1 d .
H7 H 0.9583 0.0669 0.7582 0.023 Uiso 1 1 calc R
C8 C 1.01946(15) 0.06834(10) 0.63338(15) 0.0238(4) Uani 1 1 d .
H8 H 1.0452 0.0142 0.6422 0.029 Uiso 1 1 calc R
C15 C 0.65409(14) -0.01673(8) 0.48492(12) 0.0157(3) Uani 1 1 d .
H15 H 0.6539 -0.0667 0.5197 0.019 Uiso 1 1 calc R
C10 C 0.99244(14) 0.19903(9) 0.53958(12) 0.0172(3) Uani 1 1 d .
C2 C 0.84722(14) 0.47191(9) 0.60970(14) 0.0207(3) Uani 1 1 d .
H2 H 0.8267 0.5263 0.6124 0.025 Uiso 1 1 calc R
C11 C 1.00000(15) 0.25425(10) 0.45483(13) 0.0221(3) Uani 1 1 d .
H11 H 1.0319 0.2358 0.4044 0.027 Uiso 1 1 calc R
C12 C 0.96163(15) 0.33247(10) 0.44706(13) 0.0219(3) Uani 1 1 d .
H12 H 0.9648 0.3665 0.3896 0.026 Uiso 1 1 calc R
C9 C 1.03128(15) 0.11692(10) 0.55132(14) 0.0221(3) Uani 1 1 d .
H9 H 1.0647 0.0960 0.5035 0.026 Uiso 1 1 calc R
O2 O 0.73524(9) 0.31568(6) 0.84670(8) 0.0154(2) Uani 1 1 d .
C23 C 0.59404(12) 0.29456(8) 0.64675(11) 0.0117(3) Uani 1 1 d .
C24 C 0.63475(13) 0.33855(8) 0.76011(11) 0.0129(3) Uani 1 1 d .
O4 O 0.70127(10) 0.05932(6) 0.23903(9) 0.0178(2) Uani 1 1 d .
O3 O 0.67853(10) -0.08070(6) 0.32298(9) 0.0167(2) Uani 1 1 d .
C25 C 0.74231(14) 0.13333(9) 0.20869(13) 0.0189(3) Uani 1 1 d .
H25A H 0.8166 0.1527 0.2765 0.028 Uiso 1 1 calc R
H25B H 0.6768 0.1735 0.1854 0.028 Uiso 1 1 calc R
H25C H 0.7612 0.1236 0.1437 0.028 Uiso 1 1 calc R
C26 C 0.65452(16) -0.15784(9) 0.36174(13) 0.0214(3) Uani 1 1 d .
H26A H 0.5714 -0.1577 0.3557 0.032 Uiso 1 1 calc R
H26B H 0.7156 -0.1672 0.4432 0.032 Uiso 1 1 calc R
H26C H 0.6604 -0.2004 0.3123 0.032 Uiso 1 1 calc R
O1 O 0.56630(10) 0.39721(7) 0.76399(9) 0.0175(2) Uani 1 1 d .
H41 H 0.977(3) 0.0830(18) 1.150(3) 0.070(9) Uiso 1 1 d .

loop_
_atom_site_aniso_label
_atom_site_aniso_U_11
_atom_site_aniso_U_22
_atom_site_aniso_U_33
_atom_site_aniso_U_23
_atom_site_aniso_U_13
_atom_site_aniso_U_12
Zn1 0.01121(8) 0.01517(8) 0.00634(7) 0.00056(5) 0.00175(6) -0.00037(6)
O5 0.0161(5) 0.0219(5) 0.0102(4) 0.0013(4) 0.0015(4) -0.0056(4)
O6 0.0174(5) 0.0208(5) 0.0133(4) 0.0042(4) 0.0048(4) -0.0055(4)
N3 0.0119(5) 0.0141(5) 0.0079(4) -0.0015(4) 0.0032(4) -0.0007(4)
N5 0.0121(5) 0.0145(5) 0.0081(5) 0.0011(4) 0.0034(4) -0.0013(4)
N2 0.0105(5) 0.0159(5) 0.0105(5) -0.0011(4) 0.0023(4) 0.0006(4)
C18 0.0123(6) 0.0139(6) 0.0106(5) 0.0006(4) 0.0039(5) 0.0004(5)
C13 0.0114(6) 0.0144(6) 0.0075(5) -0.0016(4) 0.0021(4) 0.0007(5)
C14 0.0199(6) 0.0166(6) 0.0099(5) 0.0005(5) 0.0071(5) 0.0021(5)
C6 0.0103(6) 0.0163(6) 0.0098(5) -0.0022(5) 0.0019(5) -0.0014(5)
C19 0.0115(6) 0.0131(6) 0.0083(5) -0.0005(4) 0.0040(4) -0.0009(5)
C20 0.0128(6) 0.0170(6) 0.0124(5) 0.0014(5) 0.0057(5) -0.0006(5)
N1 0.0118(5) 0.0166(5) 0.0109(5) -0.0002(4) 0.0020(4) 0.0000(5)
C16 0.0132(6) 0.0150(6) 0.0100(5) -0.0015(4) 0.0032(5) 0.0020(5)
C17 0.0129(6) 0.0178(6) 0.0079(5) -0.0004(4) 0.0039(4) 0.0003(5)
C4 0.0161(6) 0.0223(7) 0.0107(6) 0.0027(5) 0.0031(5) -0.0007(6)
C3 0.0193(7) 0.0218(7) 0.0193(6) 0.0097(5) 0.0061(6) 0.0009(6)
C1 0.0131(6) 0.0164(6) 0.0174(6) -0.0007(5) 0.0059(5) 0.0006(5)
C5 0.0112(6) 0.0165(6) 0.0087(5) -0.0001(4) 0.0021(5) -0.0003(5)
C21 0.0113(6) 0.0150(6) 0.0090(5) 0.0017(4) 0.0043(4) 0.0008(5)
C7 0.0199(7) 0.0162(6) 0.0191(6) 0.0004(5) 0.0066(5) 0.0004(6)
C8 0.0228(7) 0.0172(7) 0.0298(8) -0.0056(6) 0.0108(6) 0.0021(6)
C15 0.0211(7) 0.0134(6) 0.0118(5) 0.0016(5) 0.0068(5) 0.0024(5)
C10 0.0145(6) 0.0217(7) 0.0137(6) -0.0063(5) 0.0049(5) -0.0041(6)
C2 0.0166(7) 0.0157(6) 0.0266(7) 0.0065(6) 0.0074(6) 0.0040(6)
C11 0.0224(7) 0.0326(8) 0.0136(6) -0.0061(5) 0.0104(5) -0.0058(6)
C12 0.0239(7) 0.0298(8) 0.0119(6) 0.0013(5) 0.0081(5) -0.0051(6)
C9 0.0191(7) 0.0253(7) 0.0223(7) -0.0105(6) 0.0099(5) -0.0008(6)
O2 0.0154(4) 0.0208(5) 0.0078(4) -0.0024(3) 0.0034(3) -0.0002(4)
C23 0.0114(6) 0.0142(6) 0.0098(5) -0.0012(4) 0.0050(4) -0.0001(5)
C24 0.0144(6) 0.0156(6) 0.0101(5) -0.0024(4) 0.0067(5) -0.0034(5)
O4 0.0275(5) 0.0166(5) 0.0156(4) -0.0009(3) 0.0153(4) -0.0004(4)
O3 0.0251(5) 0.0134(4) 0.0127(4) -0.0019(3) 0.0097(4) 0.0017(4)
C25 0.0203(6) 0.0227(7) 0.0166(6) 0.0014(5) 0.0110(5) -0.0015(6)
C26 0.0348(8) 0.0134(6) 0.0155(6) -0.0011(5) 0.0113(6) 0.0002(6)
O1 0.0172(5) 0.0230(5) 0.0107(4) -0.0050(4) 0.0049(4) 0.0029(4)

loop_
_atom_type_symbol
_atom_type_description
_atom_type_scat_dispersion_real
_atom_type_scat_dispersion_imag
_atom_type_scat_source
C C 0.0033 0.0016 'International Tables Vol C Tables 4.2.6.8 and 6.1.1.4'
H H 0.0000 0.0000 'International Tables Vol C Tables 4.2.6.8 and 6.1.1.4'
N N 0.0061 0.0033 'International Tables Vol C Tables 4.2.6.8 and 6.1.1.4'
O O 0.0106 0.0060 'International Tables Vol C Tables 4.2.6.8 and 6.1.1.4'
Zn Zn 0.2839 1.4301 'International Tables Vol C Tables 4.2.6.8 and 6.1.1.4'

loop_
_geom_angle_atom_site_label_1
_geom_angle_atom_site_label_2
_geom_angle_atom_site_label_3
_geom_angle
_geom_angle_site_symmetry_1
_geom_angle_site_symmetry_3
N5 Zn1 N1 99.00(5) . .
N5 Zn1 N3 166.55(5) . .
N1 Zn1 N3 93.82(5) . .
N5 Zn1 O5 79.67(4) . .
N1 Zn1 O5 96.71(5) . .
N3 Zn1 O5 94.87(4) . .
N5 Zn1 N2 101.15(5) . .
N1 Zn1 N2 77.46(5) . .
N3 Zn1 N2 85.54(4) . .
O5 Zn1 N2 174.16(5) . .
N5 Zn1 O2 90.39(4) . .
N1 Zn1 O2 165.48(4) . .
N3 Zn1 O2 77.87(4) . .
O5 Zn1 O2 95.85(4) . .
N2 Zn1 O2 89.93(4) . .
C20 O5 Zn1 112.17(9) . .
C20 O6 H41 110.9(16) . .
C19 N3 C23 104.65(11) . .
C19 N3 Zn1 140.44(10) . .
C23 N3 Zn1 107.36(8) . .
C19 N5 C21 104.70(11) 4_666 .
C19 N5 Zn1 145.45(10) 4_666 .
C21 N5 Zn1 109.22(9) . .
C1 N2 C5 118.01(13) . .
C1 N2 Zn1 129.40(11) . .
C5 N2 Zn1 112.02(9) . .
C17 C18 C13 120.31(13) . .
C17 C18 H18 119.8 . .
C13 C18 H18 119.8 . .
C14 C13 C18 119.64(13) . .
C14 C13 C19 119.40(13) . .
C18 C13 C19 120.83(12) . .
C13 C14 C15 120.45(14) . .
C13 C14 H14 119.8 . .
C15 C14 H14 119.8 . .
N1 C6 C10 122.92(13) . .
N1 C6 C5 117.66(13) . .
C10 C6 C5 119.42(13) . .
N5 C19 N3 113.31(12) 4_565 .
N5 C19 C13 123.05(11) 4_565 .
N3 C19 C13 123.53(11) . .
O5 C20 O6 123.44(13) . .
O5 C20 C21 118.63(13) . .
O6 C20 C21 117.93(12) . .
C7 N1 C6 118.34(14) . .
C7 N1 Zn1 127.45(11) . .
C6 N1 Zn1 114.06(10) . .
O3 C16 C15 124.44(13) . .
O3 C16 C17 115.75(13) . .
C15 C16 C17 119.81(13) . .
O4 C17 C18 124.72(13) . .
O4 C17 C16 115.69(12) . .
C18 C17 C16 119.57(13) . .
C5 C4 C3 117.17(14) . .
C5 C4 C12 119.41(14) . .
C3 C4 C12 123.39(14) . .
C2 C3 C4 119.64(14) . .
C2 C3 H3 120.2 . .
C4 C3 H3 120.2 . .
N2 C1 C2 123.13(15) . .
N2 C1 H1 118.4 . .
C2 C1 H1 118.4 . .
N2 C5 C4 122.88(13) . .
N2 C5 C6 117.53(13) . .
C4 C5 C6 119.58(14) . .
N5 C21 C23 108.61(12) . 4_666
N5 C21 C20 119.29(11) . .
C23 C21 C20 132.08(13) 4_666 .
N1 C7 C8 122.55(15) . .
N1 C7 H7 118.7 . .
C8 C7 H7 118.7 . .
C9 C8 C7 119.38(15) . .
C9 C8 H8 120.3 . .
C7 C8 H8 120.3 . .
C16 C15 C14 119.87(13) . .
C16 C15 H15 120.1 . .
C14 C15 H15 120.1 . .
C6 C10 C9 117.22(14) . .
C6 C10 C11 119.40(14) . .
C9 C10 C11 123.37(15) . .
C3 C2 C1 119.08(14) . .
C3 C2 H2 120.5 . .
C1 C2 H2 120.5 . .
C12 C11 C10 121.15(15) . .
C12 C11 H11 119.4 . .
C10 C11 H11 119.4 . .
C11 C12 C4 120.95(15) . .
C11 C12 H12 119.5 . .
C4 C12 H12 119.5 . .
C8 C9 C10 119.56(15) . .
C8 C9 H9 120.2 . .
C10 C9 H9 120.2 . .
C24 O2 Zn1 111.76(9) . .
N3 C23 C21 108.73(12) . 4_565
N3 C23 C24 119.53(11) . .
C21 C23 C24 131.69(13) 4_565 .
O2 C24 O1 124.40(12) . .
O2 C24 C23 117.17(13) . .
O1 C24 C23 118.43(11) . .
C17 O4 C25 116.40(11) . .
C16 O3 C26 116.20(12) . .
O4 C25 H25A 109.5 . .
O4 C25 H25B 109.5 . .
H25A C25 H25B 109.5 . .
O4 C25 H25C 109.5 . .
H25A C25 H25C 109.5 . .
H25B C25 H25C 109.5 . .
O3 C26 H26A 109.5 . .
O3 C26 H26B 109.5 . .
H26A C26 H26B 109.5 . .
O3 C26 H26C 109.5 . .
H26A C26 H26C 109.5 . .
H26B C26 H26C 109.5 . .

loop_
_geom_bond_atom_site_label_1
_geom_bond_atom_site_label_2
_geom_bond_distance
_geom_bond_site_symmetry_2
Zn1 N5 2.1037(11) .
Zn1 N1 2.1302(13) .
Zn1 N3 2.1375(11) .
Zn1 O5 2.1664(11) .
Zn1 N2 2.1875(13) .
Zn1 O2 2.1896(11) .
O5 C20 1.2433(16) .
O6 C20 1.2899(18) .
O6 H41 1.10(3) .
N3 C19 1.3498(17) .
N3 C23 1.3656(18) .
N5 C19 1.3456(17) 4_666
N5 C21 1.3685(18) .
N2 C1 1.3280(19) .
N2 C5 1.3544(19) .
C18 C17 1.386(2) .
C18 C13 1.396(2) .
C18 H18 0.9300 .
C13 C14 1.385(2) .
C13 C19 1.4749(19) .
C14 C15 1.396(2) .
C14 H14 0.9300 .
C6 N1 1.3546(19) .
C6 C10 1.403(2) .
C6 C5 1.446(2) .
C19 N5 1.3456(17) 4_565
C20 C21 1.4685(19) .
N1 C7 1.330(2) .
C16 O3 1.3664(17) .
C16 C15 1.384(2) .
C16 C17 1.410(2) .
C17 O4 1.3646(18) .
C4 C5 1.408(2) .
C4 C3 1.411(2) .
C4 C12 1.432(2) .
C3 C2 1.364(2) .
C3 H3 0.9300 .
C1 C2 1.400(2) .
C1 H1 0.9300 .
C21 C23 1.3762(17) 4_666
C7 C8 1.401(2) .
C7 H7 0.9300 .
C8 C9 1.365(3) .
C8 H8 0.9300 .
C15 H15 0.9300 .
C10 C9 1.410(2) .
C10 C11 1.437(2) .
C2 H2 0.9300 .
C11 C12 1.351(2) .
C11 H11 0.9300 .
C12 H12 0.9300 .
C9 H9 0.9300 .
O2 C24 1.2523(16) .
C23 C21 1.3762(17) 4_565
C23 C24 1.4715(18) .
C24 O1 1.2785(18) .
O4 C25 1.4266(18) .
O3 C26 1.4328(18) .
C25 H25A 0.9600 .
C25 H25B 0.9600 .
C25 H25C 0.9600 .
C26 H26A 0.9600 .
C26 H26B 0.9600 .
C26 H26C 0.9600 .

loop_
_geom_hbond_atom_site_label_D
_geom_hbond_atom_site_label_H
_geom_hbond_atom_site_label_A
_geom_hbond_distance_DH
_geom_hbond_distance_HA
_geom_hbond_distance_DA
_geom_hbond_angle_DHA
_geom_hbond_site_symmetry_A
O6 H41 O1 1.10(3) 1.37(3) 2.4733(14) 174(3) 4_666

loop_
_geom_torsion_atom_site_label_1
_geom_torsion_atom_site_label_2
_geom_torsion_atom_site_label_3
_geom_torsion_atom_site_label_4
_geom_torsion
_geom_torsion_site_symmetry_1
_geom_torsion_site_symmetry_4
N5 Zn1 O5 C20 8.52(11) . .
N1 Zn1 O5 C20 106.50(11) . .
N3 Zn1 O5 C20 -159.07(11) . .
N2 Zn1 O5 C20 107.1(4) . .
O2 Zn1 O5 C20 -80.81(11) . .
N5 Zn1 N3 C19 -166.81(17) . .
N1 Zn1 N3 C19 -4.42(15) . .
O5 Zn1 N3 C19 -101.49(15) . .
N2 Zn1 N3 C19 72.67(15) . .
O2 Zn1 N3 C19 163.55(16) . .
N5 Zn1 N3 C23 50.6(2) . .
N1 Zn1 N3 C23 -147.03(10) . .
O5 Zn1 N3 C23 115.90(10) . .
N2 Zn1 N3 C23 -69.94(10) . .
O2 Zn1 N3 C23 20.95(9) . .
N1 Zn1 N5 C19 87.92(19) . 4_666
N3 Zn1 N5 C19 -109.9(2) . 4_666
O5 Zn1 N5 C19 -176.83(19) . 4_666
N2 Zn1 N5 C19 9.05(19) . 4_666
O2 Zn1 N5 C19 -80.96(19) . 4_666
N1 Zn1 N5 C21 -103.52(10) . .
N3 Zn1 N5 C21 58.7(2) . .
O5 Zn1 N5 C21 -8.28(9) . .
N2 Zn1 N5 C21 177.60(9) . .
O2 Zn1 N5 C21 87.60(10) . .
N5 Zn1 N2 C1 -82.11(12) . .
N1 Zn1 N2 C1 -178.97(12) . .
N3 Zn1 N2 C1 86.11(12) . .
O5 Zn1 N2 C1 -179.6(3) . .
O2 Zn1 N2 C1 8.27(12) . .
N5 Zn1 N2 C5 106.92(9) . .
N1 Zn1 N2 C5 10.05(9) . .
N3 Zn1 N2 C5 -84.87(9) . .
O5 Zn1 N2 C5 9.4(4) . .
O2 Zn1 N2 C5 -162.70(9) . .
C17 C18 C13 C14 3.1(2) . .
C17 C18 C13 C19 -172.75(12) . .
C18 C13 C14 C15 -4.9(2) . .
C19 C13 C14 C15 171.00(13) . .
C23 N3 C19 N5 0.20(17) . 4_565
Zn1 N3 C19 N5 -143.00(12) . 4_565
C23 N3 C19 C13 -175.93(13) . .
Zn1 N3 C19 C13 40.9(2) . .
C14 C13 C19 N5 -120.85(15) . 4_565
C18 C13 C19 N5 55.0(2) . 4_565
C14 C13 C19 N3 54.9(2) . .
C18 C13 C19 N3 -129.21(15) . .
Zn1 O5 C20 O6 172.94(12) . .
Zn1 O5 C20 C21 -6.88(17) . .
C10 C6 N1 C7 0.8(2) . .
C5 C6 N1 C7 -178.63(12) . .
C10 C6 N1 Zn1 -174.97(10) . .
C5 C6 N1 Zn1 5.64(15) . .
N5 Zn1 N1 C7 76.88(12) . .
N3 Zn1 N1 C7 -99.03(12) . .
O5 Zn1 N1 C7 -3.67(12) . .
N2 Zn1 N1 C7 176.40(12) . .
O2 Zn1 N1 C7 -153.38(15) . .
N5 Zn1 N1 C6 -107.86(9) . .
N3 Zn1 N1 C6 76.23(10) . .
O5 Zn1 N1 C6 171.59(9) . .
N2 Zn1 N1 C6 -8.34(9) . .
O2 Zn1 N1 C6 21.9(2) . .
C13 C18 C17 O4 -179.66(12) . .
C13 C18 C17 C16 2.3(2) . .
O3 C16 C17 O4 -3.59(18) . .
C15 C16 C17 O4 175.83(12) . .
O3 C16 C17 C18 174.65(12) . .
C15 C16 C17 C18 -5.9(2) . .
C5 C4 C3 C2 2.9(2) . .
C12 C4 C3 C2 -175.03(14) . .
C5 N2 C1 C2 2.1(2) . .
Zn1 N2 C1 C2 -168.46(11) . .
C1 N2 C5 C4 -1.64(19) . .
Zn1 N2 C5 C4 170.47(10) . .
C1 N2 C5 C6 177.38(12) . .
Zn1 N2 C5 C6 -10.51(14) . .
C3 C4 C5 N2 -0.8(2) . .
C12 C4 C5 N2 177.23(13) . .
C3 C4 C5 C6 -179.83(13) . .
C12 C4 C5 C6 -1.8(2) . .
N1 C6 C5 N2 3.58(18) . .
C10 C6 C5 N2 -175.83(12) . .
N1 C6 C5 C4 -177.37(12) . .
C10 C6 C5 C4 3.22(19) . .
C19 N5 C21 C23 0.19(16) 4_666 4_666
Zn1 N5 C21 C23 -173.13(10) . 4_666
C19 N5 C21 C20 -178.82(13) 4_666 .
Zn1 N5 C21 C20 7.86(16) . .
O5 C20 C21 N5 -0.7(2) . .
O6 C20 C21 N5 179.52(13) . .
O5 C20 C21 C23 -179.39(15) . 4_666
O6 C20 C21 C23 0.8(2) . 4_666
C6 N1 C7 C8 1.2(2) . .
Zn1 N1 C7 C8 176.32(11) . .
N1 C7 C8 C9 -1.8(2) . .
O3 C16 C15 C14 -176.46(13) . .
C17 C16 C15 C14 4.2(2) . .
C13 C14 C15 C16 1.3(2) . .
N1 C6 C10 C9 -2.1(2) . .
C5 C6 C10 C9 177.29(12) . .
N1 C6 C10 C11 178.60(13) . .
C5 C6 C10 C11 -2.0(2) . .
C4 C3 C2 C1 -2.6(2) . .
N2 C1 C2 C3 0.1(2) . .
C6 C10 C11 C12 -0.7(2) . .
C9 C10 C11 C12 -179.95(14) . .
C10 C11 C12 C4 2.2(2) . .
C5 C4 C12 C11 -0.9(2) . .
C3 C4 C12 C11 176.99(15) . .
C7 C8 C9 C10 0.4(2) . .
C6 C10 C9 C8 1.5(2) . .
C11 C10 C9 C8 -179.26(14) . .
N5 Zn1 O2 C24 166.62(10) . .
N1 Zn1 O2 C24 36.0(2) . .
N3 Zn1 O2 C24 -19.99(10) . .
O5 Zn1 O2 C24 -113.73(10) . .
N2 Zn1 O2 C24 65.47(10) . .
C19 N3 C23 C21 -0.31(16) . 4_565
Zn1 N3 C23 C21 156.13(10) . 4_565
C19 N3 C23 C24 -178.17(13) . .
Zn1 N3 C23 C24 -21.74(16) . .
Zn1 O2 C24 O1 -165.44(12) . .
Zn1 O2 C24 C23 14.38(16) . .
N3 C23 C24 O2 5.3(2) . .
C21 C23 C24 O2 -171.99(15) 4_565 .
N3 C23 C24 O1 -174.87(13) . .
C21 C23 C24 O1 7.8(2) 4_565 .
C18 C17 O4 C25 17.60(19) . .
C16 C17 O4 C25 -164.26(12) . .
C15 C16 O3 C26 8.08(19) . .
C17 C16 O3 C26 -172.53(12) . .
